data_4111508
loop_
_publ_author_name
'Natalie M. Scott'
'Reto Dorta'
'Edwin D. Stevens'
'Andrea Correa'
'Luigi Cavallo'
'Steven P. Nolan'

_publ_section_title
;
 Interaction of a Bulky N-Heterocyclic Carbene Ligand with Rh(I) and
 Ir(I). Double C-H Activation and Isolation of Bare 14-Electron Rh(III)
 and Ir(III) Complexes
;
_journal_name_full 'Journal of the American Chemical Society'
_journal_page_first 3516
_journal_page_last 3526
_journal_paper_doi 10.1021/ja043249f
_journal_volume 127
_journal_year 2005
_chemical_formula_sum 'C48 H76 F12 N8 O4 P2 Rh2'
_chemical_formula_weight 1324.93
_chemical_name_systematic
; 
 ? 
;
_space_group_IT_number 2
_symmetry_cell_setting triclinic
_symmetry_space_group_name_Hall '-P 1'
_symmetry_space_group_name_H-M 'P -1'
_atom_sites_solution_hydrogens geom
_atom_sites_solution_primary direct
_atom_sites_solution_secondary difmap
_audit_creation_method SHELXL-97
_cell_angle_alpha 106.3800(10)
_cell_angle_beta 102.2210(10)
_cell_angle_gamma 103.3720(10)
_cell_formula_units_Z 1
_cell_length_a 10.2573(5)
_cell_length_b 11.7090(6)
_cell_length_c 13.3613(7)
_cell_measurement_reflns_used 11164
_cell_measurement_temperature 396(2)
_cell_measurement_theta_max 30.433
_cell_measurement_theta_min 2.382
_cell_volume 1430.43(13)
_computing_cell_refinement 'Bruker SMART'
_computing_data_collection 'Bruker SMART'
_computing_data_reduction 'Bruker SAINT'
_computing_molecular_graphics 'Bruker SHELXTL'
_computing_publication_material 'Bruker SHELXTL'
_computing_structure_refinement 'SHELXL-97 (Sheldrick, 1997)'
_computing_structure_solution 'SHELXS-97 (Sheldrick, 1990)'
_diffrn_ambient_temperature 396(2)
_diffrn_measured_fraction_theta_full 1.000
_diffrn_measured_fraction_theta_max 1.000
_diffrn_measurement_device_type 'CCD area detector'
_diffrn_measurement_method 'phi and omega scans'
_diffrn_radiation_monochromator graphite
_diffrn_radiation_source 'fine-focus sealed tube'
_diffrn_radiation_type MoK\a
_diffrn_radiation_wavelength 0.71073
_diffrn_reflns_av_R_equivalents 0.0385
_diffrn_reflns_av_sigmaI/netI 0.0319
_diffrn_reflns_limit_h_max 9
_diffrn_reflns_limit_h_min -9
_diffrn_reflns_limit_k_max 11
_diffrn_reflns_limit_k_min -11
_diffrn_reflns_limit_l_max 12
_diffrn_reflns_limit_l_min -12
_diffrn_reflns_number 9710
_diffrn_reflns_theta_full 20.00
_diffrn_reflns_theta_max 20.00
_diffrn_reflns_theta_min 1.66
_exptl_absorpt_coefficient_mu 0.720
_exptl_absorpt_correction_T_max 1.000000
_exptl_absorpt_correction_T_min 0.932585
_exptl_absorpt_correction_type empirical
_exptl_crystal_colour yellow
_exptl_crystal_density_diffrn 1.538
_exptl_crystal_density_meas 0
_exptl_crystal_description plate
_exptl_crystal_F_000 680
_exptl_crystal_size_max 0.3
_exptl_crystal_size_mid 0.3
_exptl_crystal_size_min 0.2
_refine_diff_density_max 0.630
_refine_diff_density_min -0.505
_refine_diff_density_rms 0.073
_refine_ls_extinction_method none
_refine_ls_goodness_of_fit_ref 1.129
_refine_ls_hydrogen_treatment mixed
_refine_ls_matrix_type full
_refine_ls_number_parameters 361
_refine_ls_number_reflns 2671
_refine_ls_number_restraints 324
_refine_ls_restrained_S_all 1.102
_refine_ls_R_factor_all 0.0415
_refine_ls_R_factor_gt 0.0369
_refine_ls_shift/su_max 0.000
_refine_ls_shift/su_mean 0.000
_refine_ls_structure_factor_coef Fsqd
_refine_ls_weighting_details 'calc w=1/[\s^2^(Fo^2^)+(0.0284P)^2^+5.3020P] where P=(Fo^2^+2Fc^2^)/3'
_refine_ls_weighting_scheme calc
_refine_ls_wR_factor_gt 0.0852
_refine_ls_wR_factor_ref 0.0868
_reflns_number_gt 2437
_reflns_number_total 2671
_reflns_threshold_expression >2sigma(I)
_cod_data_source_file ja043249fsi20041109_040055.cif
_cod_data_source_block nol176m
_cod_database_code 4111508

loop_
_symmetry_equiv_pos_as_xyz
'x, y, z'
'-x, -y, -z'

loop_
_atom_site_label
_atom_site_type_symbol
_atom_site_fract_x
_atom_site_fract_y
_atom_site_fract_z
_atom_site_U_iso_or_equiv
_atom_site_adp_type
_atom_site_occupancy
_atom_site_symmetry_multiplicity
_atom_site_calc_flag
_atom_site_refinement_flags
Rh1 Rh 0.53794(5) 0.85512(4) 0.74107(4) 0.01693(19) Uani 1 1 d U
P1 P 0.1579(2) 0.42615(17) 0.77625(16) 0.0429(5) Uani 1 1 d U
F1 F 0.2275(6) 0.5733(4) 0.8185(4) 0.0786(14) Uani 1 1 d U
O1 O 0.5382(5) 0.8838(4) 0.9781(4) 0.0477(13) Uani 1 1 d U
N1 N 0.3195(5) 1.0174(4) 0.7538(3) 0.0193(10) Uani 1 1 d U
C1 C 0.4481(6) 0.9989(5) 0.7616(4) 0.0156(12) Uani 1 1 d U
F2 F 0.0891(4) 0.2782(4) 0.7350(5) 0.0883(16) Uani 1 1 d U
O2 O 0.2894(6) 0.6102(5) 0.6120(5) 0.0756(17) Uani 1 1 d U
N2 N 0.5404(5) 1.1152(4) 0.7977(3) 0.0195(10) Uani 1 1 d U
C2 C 0.3377(6) 1.1449(5) 0.7857(4) 0.0227(13) Uani 1 1 d U
H2 H 0.2667 1.1819 0.7873 0.027 Uiso 1 1 calc R
F3 F 0.2340(6) 0.4102(5) 0.6870(4) 0.1043(18) Uani 1 1 d U
N3 N 0.7398(5) 0.6780(4) 0.7465(3) 0.0208(10) Uani 1 1 d U
C3 C 0.4734(6) 1.2049(5) 0.8133(4) 0.0244(13) Uani 1 1 d U
H3 H 0.5155 1.2912 0.8385 0.029 Uiso 1 1 calc R
F4 F 0.2913(5) 0.4150(4) 0.8555(4) 0.0892(15) Uani 1 1 d U
N4 N 0.6828(4) 0.7273(4) 0.6032(3) 0.0188(10) Uani 1 1 d U
C4 C 0.1800(6) 0.9198(5) 0.7160(5) 0.0264(13) Uani 1 1 d U
F5 F 0.0257(5) 0.4359(5) 0.7002(4) 0.0887(15) Uani 1 1 d U
C5 C 0.1447(6) 0.8466(6) 0.5949(5) 0.0405(17) Uani 1 1 d U
H5A H 0.1317 0.9007 0.5540 0.061 Uiso 1 1 calc R
H5B H 0.0600 0.7780 0.5726 0.061 Uiso 1 1 calc R
H5C H 0.2202 0.8149 0.5817 0.061 Uiso 1 1 calc R
F6 F 0.0850(5) 0.4408(5) 0.8704(4) 0.0921(16) Uani 1 1 d U
C6 C 0.1799(7) 0.8424(6) 0.7896(6) 0.0459(18) Uani 1 1 d U
H6A H 0.2462 0.7972 0.7810 0.069 Uiso 1 1 calc R
H6B H 0.0879 0.7843 0.7703 0.069 Uiso 1 1 calc R
H6C H 0.2056 0.8967 0.8643 0.069 Uiso 1 1 calc R
C7 C 0.0658(7) 0.9842(6) 0.7294(6) 0.0515(19) Uani 1 1 d U
H7A H 0.0846 1.0319 0.8052 0.077 Uiso 1 1 calc R
H7B H -0.0245 0.9217 0.7037 0.077 Uiso 1 1 calc R
H7C H 0.0665 1.0390 0.6878 0.077 Uiso 1 1 calc R
C8 C 0.6939(6) 1.1370(5) 0.8179(5) 0.0300(14) Uani 1 1 d U
C9 C 0.7688(7) 1.2239(7) 0.9339(6) 0.058(2) Uani 1 1 d U
H9A H 0.7435 1.2996 0.9461 0.087 Uiso 1 1 calc R
H9B H 0.8684 1.2436 0.9462 0.087 Uiso 1 1 calc R
H9C H 0.7422 1.1839 0.9833 0.087 Uiso 1 1 calc R
C10 C 0.7404(7) 1.1978(6) 0.7383(6) 0.0479(18) Uani 1 1 d U
H10A H 0.6907 1.1429 0.6647 0.072 Uiso 1 1 calc R
H10B H 0.8394 1.2128 0.7500 0.072 Uiso 1 1 calc R
H10C H 0.7202 1.2758 0.7505 0.072 Uiso 1 1 calc R
C11 C 0.7195(6) 1.0092(5) 0.7979(5) 0.0267(13) Uani 1 1 d U
H11A H 0.7776 1.0099 0.8657 0.032 Uiso 1 1 calc R
H11B H 0.7718 0.9984 0.7451 0.032 Uiso 1 1 calc R
C12 C 0.6634(6) 0.7432(5) 0.7022(4) 0.0185(12) Uani 1 1 d U
C13 C 0.8050(6) 0.6241(5) 0.6724(5) 0.0226(13) Uani 1 1 d U
H13 H 0.8635 0.5758 0.6828 0.027 Uiso 1 1 calc R
C14 C 0.7680(6) 0.6546(5) 0.5834(5) 0.0235(13) Uani 1 1 d U
H14 H 0.7949 0.6310 0.5203 0.028 Uiso 1 1 calc R
C15 C 0.7575(6) 0.6639(5) 0.8572(4) 0.0260(13) Uani 1 1 d U
C16 C 0.8338(6) 0.7919(5) 0.9453(5) 0.0318(15) Uani 1 1 d U
H16A H 0.9246 0.8243 0.9376 0.048 Uiso 1 1 calc R
H16B H 0.8445 0.7841 1.0160 0.048 Uiso 1 1 calc R
H16C H 0.7803 0.8480 0.9380 0.048 Uiso 1 1 calc R
C17 C 0.6133(6) 0.6023(6) 0.8642(5) 0.0327(15) Uani 1 1 d U
H17A H 0.5535 0.6525 0.8531 0.049 Uiso 1 1 calc R
H17B H 0.6224 0.5951 0.9350 0.049 Uiso 1 1 calc R
H17C H 0.5732 0.5205 0.8091 0.049 Uiso 1 1 calc R
C18 C 0.8496(7) 0.5798(6) 0.8687(5) 0.0382(16) Uani 1 1 d U
H18A H 0.8074 0.5001 0.8107 0.057 Uiso 1 1 calc R
H18B H 0.8585 0.5679 0.9378 0.057 Uiso 1 1 calc R
H18C H 0.9409 0.6185 0.8648 0.057 Uiso 1 1 calc R
C19 C 0.6081(6) 0.7760(5) 0.5249(4) 0.0227(13) Uani 1 1 d U
C20 C 0.5100(6) 0.6617(5) 0.4262(5) 0.0327(15) Uani 1 1 d U
H20A H 0.5642 0.6130 0.3947 0.049 Uiso 1 1 calc R
H20B H 0.4611 0.6894 0.3727 0.049 Uiso 1 1 calc R
H20C H 0.4432 0.6112 0.4495 0.049 Uiso 1 1 calc R
C21 C 0.7164(6) 0.8553(6) 0.4890(5) 0.0346(15) Uani 1 1 d U
H21A H 0.7788 0.9254 0.5513 0.052 Uiso 1 1 calc R
H21B H 0.6693 0.8852 0.4364 0.052 Uiso 1 1 calc R
H21C H 0.7690 0.8055 0.4567 0.052 Uiso 1 1 calc R
C22 C 0.5278(8) 0.8552(7) 0.5820(5) 0.0279(14) Uani 1 1 d U
C23 C 0.5431(6) 0.8685(6) 0.8912(5) 0.0292(15) Uani 1 1 d U
C24 C 0.3720(8) 0.6981(7) 0.6666(6) 0.0446(18) Uani 1 1 d U
H22A H 0.438(7) 0.826(6) 0.546(5) 0.04(2) Uiso 1 1 d .
H22B H 0.559(6) 0.947(6) 0.585(5) 0.044(18) Uiso 1 1 d .

loop_
_atom_site_aniso_label
_atom_site_aniso_U_11
_atom_site_aniso_U_22
_atom_site_aniso_U_33
_atom_site_aniso_U_23
_atom_site_aniso_U_13
_atom_site_aniso_U_12
Rh1 0.0214(3) 0.0161(3) 0.0168(3) 0.0059(2) 0.0080(2) 0.0099(2)
P1 0.0554(12) 0.0382(11) 0.0617(13) 0.0278(10) 0.0378(10) 0.0320(10)
F1 0.136(4) 0.037(2) 0.079(3) 0.019(2) 0.051(3) 0.040(2)
O1 0.072(3) 0.064(3) 0.029(3) 0.021(2) 0.025(3) 0.046(3)
N1 0.020(2) 0.022(2) 0.017(2) 0.007(2) 0.007(2) 0.0058(19)
C1 0.021(3) 0.017(3) 0.010(3) 0.005(2) 0.005(2) 0.007(2)
F2 0.046(3) 0.047(3) 0.173(5) 0.041(3) 0.027(3) 0.018(2)
O2 0.078(4) 0.056(4) 0.083(4) 0.017(3) 0.029(3) 0.008(3)
N2 0.022(2) 0.014(2) 0.022(3) 0.005(2) 0.005(2) 0.007(2)
C2 0.030(3) 0.025(3) 0.020(3) 0.010(3) 0.009(3) 0.018(3)
F3 0.138(4) 0.080(3) 0.115(4) 0.015(3) 0.104(4) 0.035(3)
N3 0.023(3) 0.018(3) 0.018(2) 0.004(2) 0.004(2) 0.005(2)
C3 0.033(3) 0.017(3) 0.022(3) 0.004(3) 0.007(3) 0.010(3)
F4 0.057(3) 0.065(3) 0.139(4) 0.036(3) 0.005(3) 0.029(2)
N4 0.020(3) 0.017(3) 0.017(2) 0.001(2) 0.007(2) 0.007(2)
C4 0.020(3) 0.032(3) 0.027(3) 0.013(3) 0.004(3) 0.008(2)
F5 0.113(4) 0.100(4) 0.069(3) 0.030(3) 0.014(3) 0.075(3)
C5 0.028(4) 0.048(4) 0.031(3) 0.003(3) 0.010(3) -0.002(3)
F6 0.105(4) 0.139(4) 0.085(3) 0.073(3) 0.065(3) 0.060(3)
C6 0.037(4) 0.049(4) 0.051(4) 0.027(3) 0.013(4) 0.001(3)
C7 0.028(4) 0.049(5) 0.064(5) 0.002(4) 0.014(4) 0.009(3)
C8 0.022(3) 0.026(3) 0.035(3) 0.005(3) 0.005(3) 0.005(3)
C9 0.042(4) 0.048(4) 0.053(4) -0.010(3) -0.014(3) 0.018(4)
C10 0.033(4) 0.038(4) 0.085(5) 0.035(4) 0.024(4) 0.012(3)
C11 0.022(3) 0.027(3) 0.029(3) 0.008(3) 0.005(3) 0.008(2)
C12 0.020(3) 0.015(3) 0.019(3) 0.004(2) 0.005(2) 0.006(2)
C13 0.018(3) 0.016(3) 0.030(3) 0.002(3) 0.008(3) 0.005(2)
C14 0.022(3) 0.022(3) 0.024(3) 0.001(3) 0.012(3) 0.006(3)
C15 0.033(3) 0.021(3) 0.022(3) 0.006(2) 0.002(3) 0.011(3)
C16 0.035(4) 0.029(3) 0.026(3) 0.002(3) 0.002(3) 0.015(3)
C17 0.043(4) 0.032(4) 0.024(4) 0.013(3) 0.009(3) 0.010(3)
C18 0.054(4) 0.035(4) 0.029(4) 0.009(3) 0.007(3) 0.027(3)
C19 0.025(3) 0.026(3) 0.017(3) 0.008(2) 0.007(2) 0.009(2)
C20 0.035(4) 0.033(4) 0.023(3) 0.005(3) 0.005(3) 0.006(3)
C21 0.035(4) 0.039(4) 0.035(4) 0.017(3) 0.014(3) 0.011(3)
C22 0.035(4) 0.034(4) 0.019(3) 0.010(3) 0.007(3) 0.018(3)
C23 0.036(4) 0.037(4) 0.030(3) 0.017(3) 0.016(3) 0.027(3)
C24 0.041(4) 0.038(4) 0.047(4) 0.007(3) 0.011(3) 0.010(3)

loop_
_atom_type_symbol
_atom_type_description
_atom_type_scat_dispersion_real
_atom_type_scat_dispersion_imag
_atom_type_scat_source
C C 0.0033 0.0016 'International Tables Vol C Tables 4.2.6.8 and 6.1.1.4'
H H 0.0000 0.0000 'International Tables Vol C Tables 4.2.6.8 and 6.1.1.4'
N N 0.0061 0.0033 'International Tables Vol C Tables 4.2.6.8 and 6.1.1.4'
O O 0.0106 0.0060 'International Tables Vol C Tables 4.2.6.8 and 6.1.1.4'
F F 0.0171 0.0103 'International Tables Vol C Tables 4.2.6.8 and 6.1.1.4'
P P 0.1023 0.0942 'International Tables Vol C Tables 4.2.6.8 and 6.1.1.4'
Rh Rh -1.1178 0.9187 'International Tables Vol C Tables 4.2.6.8 and 6.1.1.4'

loop_
_geom_angle_atom_site_label_1
_geom_angle_atom_site_label_2
_geom_angle_atom_site_label_3
_geom_angle
C23 Rh1 C24 96.9(3)
C23 Rh1 C1 87.2(2)
C24 Rh1 C1 103.9(2)
C23 Rh1 C12 104.0(2)
C24 Rh1 C12 87.1(2)
C1 Rh1 C12 163.4(2)
C23 Rh1 C11 90.6(2)
C24 Rh1 C11 171.6(3)
C1 Rh1 C11 80.4(2)
C12 Rh1 C11 87.2(2)
C23 Rh1 C22 175.0(2)
C24 Rh1 C22 85.2(3)
C1 Rh1 C22 87.9(2)
C12 Rh1 C22 80.6(2)
C11 Rh1 C22 87.7(3)
F3 P1 F5 93.3(3)
F3 P1 F6 177.6(3)
F5 P1 F6 89.1(3)
F3 P1 F1 90.5(3)
F5 P1 F1 90.8(3)
F6 P1 F1 90.0(3)
F3 P1 F2 89.7(3)
F5 P1 F2 89.9(3)
F6 P1 F2 89.8(3)
F1 P1 F2 179.3(3)
F3 P1 F4 87.8(3)
F5 P1 F4 178.8(3)
F6 P1 F4 89.8(3)
F1 P1 F4 89.8(3)
F2 P1 F4 89.6(2)
C1 N1 C2 109.0(4)
C1 N1 C4 127.4(4)
C2 N1 C4 123.6(5)
N2 C1 N1 104.7(4)
N2 C1 Rh1 114.8(4)
N1 C1 Rh1 140.4(4)
C1 N2 C3 111.3(4)
C1 N2 C8 122.0(4)
C3 N2 C8 126.7(5)
C3 C2 N1 108.2(5)
C12 N3 C13 109.0(4)
C12 N3 C15 128.2(4)
C13 N3 C15 122.8(4)
C2 C3 N2 106.8(5)
C12 N4 C14 111.8(4)
C12 N4 C19 121.8(4)
C14 N4 C19 126.2(4)
N1 C4 C6 108.7(5)
N1 C4 C5 109.7(5)
C6 C4 C5 115.5(5)
N1 C4 C7 109.2(5)
C6 C4 C7 106.6(5)
C5 C4 C7 106.9(5)
N2 C8 C9 108.8(5)
N2 C8 C10 108.1(5)
C9 C8 C10 109.9(6)
N2 C8 C11 107.7(4)
C9 C8 C11 111.3(5)
C10 C8 C11 110.9(5)
C8 C11 Rh1 115.0(4)
N4 C12 N3 104.9(4)
N4 C12 Rh1 114.7(4)
N3 C12 Rh1 140.4(4)
C14 C13 N3 107.6(5)
C13 C14 N4 106.7(5)
N3 C15 C16 108.8(4)
N3 C15 C17 108.5(4)
C16 C15 C17 113.7(5)
N3 C15 C18 109.0(4)
C16 C15 C18 107.6(5)
C17 C15 C18 109.2(5)
N4 C19 C21 108.5(4)
N4 C19 C22 108.7(4)
C21 C19 C22 110.5(5)
N4 C19 C20 106.9(4)
C21 C19 C20 109.8(5)
C22 C19 C20 112.3(5)
C19 C22 Rh1 114.0(4)
O1 C23 Rh1 173.3(5)
O2 C24 Rh1 168.7(7)

loop_
_geom_bond_atom_site_label_1
_geom_bond_atom_site_label_2
_geom_bond_distance
Rh1 C23 1.956(7)
Rh1 C24 2.017(8)
Rh1 C1 2.079(5)
Rh1 C12 2.079(5)
Rh1 C11 2.092(6)
Rh1 C22 2.106(6)
P1 F3 1.550(5)
P1 F5 1.561(5)
P1 F6 1.584(5)
P1 F1 1.584(4)
P1 F2 1.592(5)
P1 F4 1.600(5)
O1 C23 1.137(7)
N1 C1 1.373(7)
N1 C2 1.388(7)
N1 C4 1.491(7)
C1 N2 1.350(7)
O2 C24 1.105(8)
N2 C3 1.375(7)
N2 C8 1.487(7)
C2 C3 1.324(8)
N3 C12 1.372(7)
N3 C13 1.396(7)
N3 C15 1.512(7)
N4 C12 1.346(7)
N4 C14 1.368(7)
N4 C19 1.485(7)
C4 C6 1.513(8)
C4 C5 1.520(8)
C4 C7 1.547(8)
C8 C9 1.508(9)
C8 C10 1.532(9)
C8 C11 1.539(8)
C13 C14 1.341(8)
C15 C16 1.522(8)
C15 C17 1.522(8)
C15 C18 1.531(8)
C19 C21 1.526(8)
C19 C22 1.530(8)
C19 C20 1.538(8)
